data_4130497
loop_
_publ_author_name
'Tan, Gengwen'
'Li, Shuyu'
'Chen, Sheng'
'Sui, Yunxia'
'Zhao, Yue'
'Wang, Xinping'

_publ_section_title
;
 Isolable Diphosphorus-Centered Radical Anion and Diradical Dianion.
;
_journal_issue 21
_journal_name_full 'Journal of the American Chemical Society'
_journal_page_first 6735
_journal_page_last 6738
_journal_paper_doi 10.1021/jacs.6b04081
_journal_volume 138
_journal_year 2016
_chemical_formula_sum 'C119 H152 P4'
_chemical_formula_weight 1706.28
_space_group_crystal_system monoclinic
_space_group_IT_number 14
_space_group_name_Hall '-P 2yn'
_space_group_name_H-M_alt 'P 1 21/n 1'
_atom_sites_solution_hydrogens mixed
_audit_creation_method SHELXL-2014/7
_cell_angle_alpha 90
_cell_angle_beta 95.30(3)
_cell_angle_gamma 90
_cell_formula_units_Z 2
_cell_length_a 13.840(3)
_cell_length_b 26.967(5)
_cell_length_c 14.534(3)
_cell_measurement_reflns_used 5373
_cell_measurement_temperature 123(2)
_cell_measurement_theta_max 26.50
_cell_measurement_theta_min 2.26
_cell_volume 5401.2(19)
_computing_cell_refinement 'Bruker SAINT'
_computing_data_collection 'Bruker APEX2'
_computing_data_reduction 'Bruker SAINT'
_computing_structure_refinement 'SHELXL-2014/7 (Sheldrick, 2014)'
_computing_structure_solution 'SHELXS-97 (Sheldrick 2008)'
_diffrn_ambient_temperature 123
_diffrn_measured_fraction_theta_full 0.997
_diffrn_measured_fraction_theta_max 0.997
_diffrn_measurement_device_type 'Bruker APEX-II CCD'
_diffrn_measurement_method '\f and \w scans'
_diffrn_radiation_type MoK\a
_diffrn_radiation_wavelength 0.71073
_diffrn_reflns_av_R_equivalents 0.0859
_diffrn_reflns_av_unetI/netI 0.1078
_diffrn_reflns_Laue_measured_fraction_full 0.997
_diffrn_reflns_Laue_measured_fraction_max 0.997
_diffrn_reflns_limit_h_max 16
_diffrn_reflns_limit_h_min -12
_diffrn_reflns_limit_k_max 26
_diffrn_reflns_limit_k_min -32
_diffrn_reflns_limit_l_max 16
_diffrn_reflns_limit_l_min -17
_diffrn_reflns_number 18626
_diffrn_reflns_point_group_measured_fraction_full 0.997
_diffrn_reflns_point_group_measured_fraction_max 0.997
_diffrn_reflns_theta_full 25.000
_diffrn_reflns_theta_max 25.000
_diffrn_reflns_theta_min 2.086
_exptl_absorpt_coefficient_mu 0.115
_exptl_absorpt_correction_T_max 0.7456
_exptl_absorpt_correction_T_min 0.6334
_exptl_absorpt_correction_type multi-scan
_exptl_absorpt_process_details 'SADABS (Bruker, 2000)'
_exptl_crystal_colour orange
_exptl_crystal_density_diffrn 1.049
_exptl_crystal_density_meas ?
_exptl_crystal_description block
_exptl_crystal_F_000 1852
_exptl_crystal_size_max 0.280
_exptl_crystal_size_mid 0.220
_exptl_crystal_size_min 0.190
_refine_diff_density_max 1.160
_refine_diff_density_min -0.438
_refine_diff_density_rms 0.095
_refine_ls_extinction_method none
_refine_ls_goodness_of_fit_ref 1.034
_refine_ls_hydrogen_treatment constr
_refine_ls_matrix_type full
_refine_ls_number_parameters 603
_refine_ls_number_reflns 9500
_refine_ls_number_restraints 166
_refine_ls_restrained_S_all 1.045
_refine_ls_R_factor_all 0.1407
_refine_ls_R_factor_gt 0.0935
_refine_ls_shift/su_max 0.000
_refine_ls_shift/su_mean 0.000
_refine_ls_structure_factor_coef Fsqd
_refine_ls_weighting_details 'w=1/[\s^2^(Fo^2^)+(0.1316P)^2^+11.8999P] where P=(Fo^2^+2Fc^2^)/3'
_refine_ls_weighting_scheme calc
_refine_ls_wR_factor_gt 0.2463
_refine_ls_wR_factor_ref 0.2787
_reflns_Friedel_coverage 0.000
_reflns_number_gt 6084
_reflns_number_total 9500
_reflns_threshold_expression 'I > 2\s(I)'
_cod_data_source_file ja6b04081_si_001.cif
_cod_data_source_block 1a
_cod_depositor_comments
;
The following automatic conversions were performed:

data item '_exptl_crystal_density_meas' value 'not measured' was
changed to '?' -- the value is perceived as not measured.

Automatic conversion script
Id: cif_fix_values 6909 2019-04-08 15:41:33Z antanas 
;
_cod_original_cell_volume 5401.3(19)
_cod_original_sg_symbol_H-M 'P 21/n'
_cod_database_code 4130497
_shelx_shelxl_version_number 2014/7
_shelx_space_group_comment
;
The symmetry employed for this shelxl refinement is uniquely defined
by the following loop, which should always be used as a source of
symmetry information in preference to the above space-group names.
They are only intended as comments.
;
_shelx_estimated_absorpt_t_min 0.969
_shelx_estimated_absorpt_t_max 0.978

loop_
_space_group_symop_operation_xyz
'x, y, z'
'-x+1/2, y+1/2, -z+1/2'
'-x, -y, -z'
'x-1/2, -y-1/2, z-1/2'

loop_
_atom_site_label
_atom_site_type_symbol
_atom_site_fract_x
_atom_site_fract_y
_atom_site_fract_z
_atom_site_U_iso_or_equiv
_atom_site_adp_type
_atom_site_occupancy
_atom_site_site_symmetry_order
_atom_site_calc_flag
_atom_site_refinement_flags_posn
_atom_site_refinement_flags_adp
_atom_site_refinement_flags_occupancy
P1 P 0.85840(9) 0.18315(4) 1.08577(8) 0.0234(3) Uani 1 1 d . . .
P2 P 0.72464(9) 0.45711(4) 0.83478(8) 0.0259(3) Uani 1 1 d . . .
C1 C 0.6923(3) 0.23926(17) 1.0829(3) 0.0234(10) Uani 1 1 d . . .
C2 C 0.6377(4) 0.20820(18) 1.1333(3) 0.0290(11) Uani 1 1 d . . .
H2 H 0.6626 0.1778 1.1543 0.035 Uiso 1 1 calc R U .
C3 C 0.5462(4) 0.2226(2) 1.1523(3) 0.0332(12) Uani 1 1 d . . .
H3 H 0.5095 0.2018 1.1863 0.040 Uiso 1 1 calc R U .
C4 C 0.5083(4) 0.2677(2) 1.1215(3) 0.0356(12) Uani 1 1 d . . .
H4 H 0.4467 0.2768 1.1357 0.043 Uiso 1 1 calc R U .
C5 C 0.5606(4) 0.29940(19) 1.0697(3) 0.0305(11) Uani 1 1 d . . .
H5 H 0.5345 0.3295 1.0485 0.037 Uiso 1 1 calc R U .
C6 C 0.6534(3) 0.28495(17) 1.0504(3) 0.0256(11) Uani 1 1 d . . .
C7 C 0.7930(3) 0.23425(17) 1.0554(3) 0.0232(10) Uani 1 1 d . . .
C8 C 0.8107(3) 0.28034(16) 1.0043(3) 0.0208(10) Uani 1 1 d . . .
C9 C 0.7254(3) 0.31017(17) 1.0000(3) 0.0222(10) Uani 1 1 d . . .
C10 C 0.7197(3) 0.35524(16) 0.9532(3) 0.0226(10) Uani 1 1 d . . .
H10 H 0.6632 0.3741 0.9498 0.027 Uiso 1 1 calc R U .
C11 C 0.8007(3) 0.37127(16) 0.9118(3) 0.0206(10) Uani 1 1 d . . .
C12 C 0.8863(3) 0.34175(15) 0.9178(3) 0.0182(9) Uani 1 1 d . . .
C13 C 0.8919(3) 0.29676(16) 0.9634(3) 0.0208(10) Uani 1 1 d . . .
H13 H 0.9484 0.2779 0.9667 0.025 Uiso 1 1 calc R U .
C14 C 0.8167(3) 0.41622(16) 0.8566(3) 0.0212(10) Uani 1 1 d . . .
C15 C 0.9174(3) 0.41232(15) 0.8307(3) 0.0187(9) Uani 1 1 d . . .
C16 C 0.9589(3) 0.36780(15) 0.8684(3) 0.0181(9) Uani 1 1 d . . .
C17 C 1.0531(3) 0.35539(16) 0.8576(3) 0.0217(10) Uani 1 1 d . . .
H17 H 1.0790 0.3258 0.8817 0.026 Uiso 1 1 calc R U .
C18 C 1.1098(3) 0.38742(16) 0.8102(3) 0.0236(10) Uani 1 1 d . . .
H18 H 1.1741 0.3795 0.8031 0.028 Uiso 1 1 calc R U .
C19 C 1.0704(4) 0.43097(18) 0.7736(3) 0.0272(11) Uani 1 1 d . . .
H19 H 1.1090 0.4523 0.7425 0.033 Uiso 1 1 calc R U .
C20 C 0.9740(3) 0.44372(17) 0.7823(3) 0.0247(11) Uani 1 1 d . . .
H20 H 0.9480 0.4728 0.7560 0.030 Uiso 1 1 calc R U .
C21 C 0.9790(3) 0.19281(15) 1.0431(3) 0.0207(10) Uani 1 1 d . . .
C22 C 0.9975(3) 0.17796(17) 0.9530(3) 0.0245(10) Uani 1 1 d . . .
C23 C 1.0841(4) 0.1938(2) 0.9200(3) 0.0330(12) Uani 1 1 d . . .
H23 H 1.0951 0.1856 0.8597 0.040 Uiso 1 1 calc R U .
C24 C 1.1543(4) 0.22105(19) 0.9716(3) 0.0319(12) Uani 1 1 d . . .
C25 C 1.1380(4) 0.23041(18) 1.0615(3) 0.0296(11) Uani 1 1 d . . .
H25 H 1.1858 0.2472 1.0985 0.035 Uiso 1 1 calc R U .
C26 C 1.0543(3) 0.21644(15) 1.1010(3) 0.0216(10) Uani 1 1 d . . .
C27 C 0.9272(4) 0.14574(18) 0.8866(3) 0.0302(12) Uani 1 1 d . . .
C28 C 0.8861(4) 0.10201(19) 0.9367(4) 0.0403(14) Uani 1 1 d . . .
H28A H 0.8457 0.1141 0.9821 0.060 Uiso 1 1 calc R U .
H28B H 0.9383 0.0829 0.9666 0.060 Uiso 1 1 calc R U .
H28C H 0.8482 0.0816 0.8929 0.060 Uiso 1 1 calc R U .
C29 C 0.9801(4) 0.1235(2) 0.8079(4) 0.0453(15) Uani 1 1 d . . .
H29A H 1.0365 0.1058 0.8333 0.068 Uiso 1 1 calc R U .
H29B H 0.9995 0.1497 0.7687 0.068 Uiso 1 1 calc R U .
H29C H 0.9374 0.1012 0.7723 0.068 Uiso 1 1 calc R U .
C30 C 0.8447(4) 0.1784(2) 0.8413(4) 0.0391(13) Uani 1 1 d . . .
H30A H 0.8029 0.1586 0.7995 0.059 Uiso 1 1 calc R U .
H30B H 0.8717 0.2049 0.8080 0.059 Uiso 1 1 calc R U .
H30C H 0.8079 0.1919 0.8883 0.059 Uiso 1 1 calc R U .
C31 C 1.2505(4) 0.2373(2) 0.9342(4) 0.0479(13) Uani 1 1 d . U .
C32 C 1.2420(5) 0.2412(3) 0.8315(5) 0.077(2) Uani 1 1 d . U .
H32A H 1.1917 0.2645 0.8119 0.115 Uiso 1 1 calc R U .
H32B H 1.3025 0.2525 0.8116 0.115 Uiso 1 1 calc R U .
H32C H 1.2263 0.2093 0.8049 0.115 Uiso 1 1 calc R U .
C33 C 1.3291(4) 0.2010(2) 0.9728(4) 0.0475(14) Uani 1 1 d . U .
H33A H 1.3309 0.2001 1.0390 0.071 Uiso 1 1 calc R U .
H33B H 1.3148 0.1684 0.9484 0.071 Uiso 1 1 calc R U .
H33C H 1.3910 0.2116 0.9552 0.071 Uiso 1 1 calc R U .
C34 C 1.2828(4) 0.2902(2) 0.9720(5) 0.0574(15) Uani 1 1 d . U .
H34A H 1.2894 0.2896 1.0383 0.086 Uiso 1 1 calc R U .
H34B H 1.3439 0.2988 0.9500 0.086 Uiso 1 1 calc R U .
H34C H 1.2347 0.3142 0.9507 0.086 Uiso 1 1 calc R U .
C35 C 1.0490(4) 0.22810(18) 1.2056(3) 0.0289(11) Uani 1 1 d . . .
C36 C 1.0162(4) 0.1822(2) 1.2580(3) 0.0415(14) Uani 1 1 d . . .
H36A H 0.9496 0.1750 1.2384 0.062 Uiso 1 1 calc R U .
H36B H 1.0229 0.1888 1.3232 0.062 Uiso 1 1 calc R U .
H36C H 1.0558 0.1543 1.2451 0.062 Uiso 1 1 calc R U .
C37 C 1.1494(4) 0.2416(2) 1.2539(4) 0.0390(13) Uani 1 1 d . . .
H37A H 1.1948 0.2157 1.2437 0.059 Uiso 1 1 calc R U .
H37B H 1.1447 0.2453 1.3191 0.059 Uiso 1 1 calc R U .
H37C H 1.1713 0.2722 1.2291 0.059 Uiso 1 1 calc R U .
C38 C 0.9825(4) 0.2722(2) 1.2184(4) 0.0397(13) Uani 1 1 d . . .
H38A H 1.0033 0.3000 1.1840 0.060 Uiso 1 1 calc R U .
H38B H 0.9854 0.2806 1.2827 0.060 Uiso 1 1 calc R U .
H38C H 0.9171 0.2636 1.1964 0.060 Uiso 1 1 calc R U .
C39 C 0.7711(3) 0.50142(16) 0.7528(3) 0.0230(10) Uani 1 1 d . . .
C40 C 0.7633(3) 0.49021(17) 0.6569(3) 0.0247(10) Uani 1 1 d . . .
C41 C 0.8174(4) 0.51808(16) 0.6001(3) 0.0249(11) Uani 1 1 d . . .
H41 H 0.8158 0.5094 0.5381 0.030 Uiso 1 1 calc R U .
C42 C 0.8732(4) 0.55791(16) 0.6308(3) 0.0249(11) Uani 1 1 d . . .
C43 C 0.8717(4) 0.57173(17) 0.7227(3) 0.0273(11) Uani 1 1 d . . .
H43 H 0.9058 0.5999 0.7434 0.033 Uiso 1 1 calc R U .
C44 C 0.8212(3) 0.54528(16) 0.7853(3) 0.0241(10) Uani 1 1 d . . .
C45 C 0.6963(4) 0.44853(18) 0.6114(3) 0.0302(11) Uani 1 1 d . . .
C46 C 0.5943(4) 0.4519(2) 0.6431(4) 0.0419(14) Uani 1 1 d . . .
H46A H 0.5538 0.4269 0.6124 0.063 Uiso 1 1 calc R U .
H46B H 0.5676 0.4841 0.6282 0.063 Uiso 1 1 calc R U .
H46C H 0.5974 0.4469 0.7087 0.063 Uiso 1 1 calc R U .
C47 C 0.6829(4) 0.4549(2) 0.5052(3) 0.0395(14) Uani 1 1 d . . .
H47A H 0.7437 0.4492 0.4801 0.059 Uiso 1 1 calc R U .
H47B H 0.6610 0.4880 0.4904 0.059 Uiso 1 1 calc R U .
H47C H 0.6357 0.4315 0.4793 0.059 Uiso 1 1 calc R U .
C48 C 0.7395(4) 0.39664(18) 0.6293(4) 0.0418(14) Uani 1 1 d . . .
H48A H 0.8057 0.3964 0.6147 0.063 Uiso 1 1 calc R U .
H48B H 0.7028 0.3729 0.5911 0.063 Uiso 1 1 calc R U .
H48C H 0.7369 0.3881 0.6931 0.063 Uiso 1 1 calc R U .
C49 C 0.9358(4) 0.58810(18) 0.5682(3) 0.0311(12) Uani 1 1 d . . .
C50 C 0.9221(5) 0.5721(2) 0.4679(4) 0.0589(19) Uani 1 1 d . . .
H50A H 0.9391 0.5377 0.4632 0.088 Uiso 1 1 calc R U .
H50B H 0.9630 0.5917 0.4323 0.088 Uiso 1 1 calc R U .
H50C H 0.8555 0.5767 0.4446 0.088 Uiso 1 1 calc R U .
C51 C 0.9109(4) 0.64312(18) 0.5737(4) 0.0367(13) Uani 1 1 d . . .
H51A H 0.9528 0.6619 0.5378 0.055 Uiso 1 1 calc R U .
H51B H 0.9195 0.6538 0.6369 0.055 Uiso 1 1 calc R U .
H51C H 0.8446 0.6482 0.5499 0.055 Uiso 1 1 calc R U .
C52 C 1.0442(4) 0.5810(2) 0.6033(5) 0.0571(18) Uani 1 1 d . . .
H52A H 1.0592 0.5463 0.6062 0.086 Uiso 1 1 calc R U .
H52B H 1.0563 0.5954 0.6637 0.086 Uiso 1 1 calc R U .
H52C H 1.0842 0.5971 0.5616 0.086 Uiso 1 1 calc R U .
C53 C 0.8243(4) 0.56488(18) 0.8861(3) 0.0317(12) Uani 1 1 d . . .
C54 C 0.7229(5) 0.5665(2) 0.9195(4) 0.0482(15) Uani 1 1 d . . .
H54A H 0.6813 0.5865 0.8782 0.072 Uiso 1 1 calc R U .
H54B H 0.7265 0.5805 0.9805 0.072 Uiso 1 1 calc R U .
H54C H 0.6972 0.5335 0.9209 0.072 Uiso 1 1 calc R U .
C55 C 0.8928(5) 0.53313(19) 0.9522(3) 0.0425(15) Uani 1 1 d . . .
H55A H 0.9018 0.5490 1.0115 0.064 Uiso 1 1 calc R U .
H55B H 0.9543 0.5298 0.9274 0.064 Uiso 1 1 calc R U .
H55C H 0.8647 0.5009 0.9588 0.064 Uiso 1 1 calc R U .
C56 C 0.8649(5) 0.61811(18) 0.8934(3) 0.0431(15) Uani 1 1 d . . .
H56A H 0.8272 0.6392 0.8505 0.065 Uiso 1 1 calc R U .
H56B H 0.9312 0.6181 0.8791 0.065 Uiso 1 1 calc R U .
H56C H 0.8615 0.6303 0.9551 0.065 Uiso 1 1 calc R U .
C57 C 0.8430(10) 0.4266(8) 0.1437(12) 0.104(3) Uani 0.5 1 d D U P
H57A H 0.8240 0.4366 0.0812 0.156 Uiso 0.5 1 calc R U P
H57B H 0.8851 0.3983 0.1435 0.156 Uiso 0.5 1 calc R U P
H57C H 0.8766 0.4534 0.1762 0.156 Uiso 0.5 1 calc R U P
C62 C 0.5687(12) 0.5762(5) 0.1284(12) 0.104(3) Uani 0.5 1 d D U P
H62A H 0.5184 0.5845 0.1670 0.155 Uiso 0.5 1 calc R U P
H62B H 0.5554 0.5918 0.0692 0.155 Uiso 0.5 1 calc R U P
H62C H 0.6300 0.5876 0.1568 0.155 Uiso 0.5 1 calc R U P
C60 C 0.6593(11) 0.4961(4) 0.1724(9) 0.107(3) Uani 0.5 1 d D U P
H60 H 0.7158 0.5096 0.1449 0.128 Uiso 0.5 1 calc R U P
C63 C 0.6728(13) 0.5143(6) 0.2726(8) 0.110(3) Uani 0.5 1 d D U P
H63A H 0.6331 0.4946 0.3092 0.164 Uiso 0.5 1 d R U P
H63B H 0.6538 0.5484 0.2753 0.164 Uiso 0.5 1 d R U P
H63C H 0.7396 0.5110 0.2961 0.164 Uiso 0.5 1 d R U P
C61 C 0.5721(11) 0.5210(5) 0.1161(10) 0.107(3) Uani 0.5 1 d D U P
H61A H 0.5753 0.5137 0.0511 0.129 Uiso 0.5 1 calc R U P
H61B H 0.5125 0.5068 0.1345 0.129 Uiso 0.5 1 calc R U P
C58 C 0.7546(10) 0.4134(5) 0.1907(11) 0.108(3) Uani 0.5 1 d D U P
H58A H 0.7423 0.3781 0.1828 0.129 Uiso 0.5 1 calc R U P
H58B H 0.7676 0.4197 0.2564 0.129 Uiso 0.5 1 calc R U P
C59 C 0.6657(10) 0.4412(4) 0.1555(11) 0.108(3) Uani 0.5 1 d D U P
H59A H 0.6111 0.4258 0.1817 0.130 Uiso 0.5 1 calc R U P
H59B H 0.6563 0.4360 0.0892 0.130 Uiso 0.5 1 calc R U P

loop_
_atom_site_aniso_label
_atom_site_aniso_U_11
_atom_site_aniso_U_22
_atom_site_aniso_U_33
_atom_site_aniso_U_23
_atom_site_aniso_U_13
_atom_site_aniso_U_12
P1 0.0262(7) 0.0192(6) 0.0242(6) 0.0042(5) -0.0005(5) -0.0035(5)
P2 0.0293(7) 0.0227(6) 0.0253(7) 0.0066(5) 0.0005(5) 0.0045(5)
C1 0.030(3) 0.023(2) 0.016(2) -0.0019(19) -0.0023(19) -0.004(2)
C2 0.036(3) 0.027(3) 0.025(2) 0.003(2) 0.003(2) -0.006(2)
C3 0.032(3) 0.042(3) 0.026(3) 0.000(2) 0.005(2) -0.012(2)
C4 0.023(3) 0.047(3) 0.037(3) -0.002(3) 0.009(2) -0.004(2)
C5 0.029(3) 0.033(3) 0.029(3) 0.000(2) 0.002(2) 0.004(2)
C6 0.028(3) 0.029(3) 0.019(2) -0.003(2) 0.0008(19) -0.004(2)
C7 0.026(2) 0.026(2) 0.018(2) 0.0001(19) -0.0004(18) -0.007(2)
C8 0.029(3) 0.018(2) 0.015(2) 0.0010(18) -0.0012(18) -0.001(2)
C9 0.023(2) 0.026(2) 0.018(2) -0.0017(19) 0.0004(18) -0.002(2)
C10 0.028(3) 0.019(2) 0.020(2) -0.0028(19) 0.0005(19) 0.004(2)
C11 0.028(3) 0.019(2) 0.015(2) -0.0007(18) -0.0007(18) -0.001(2)
C12 0.023(2) 0.017(2) 0.014(2) -0.0036(18) 0.0008(18) -0.0007(19)
C13 0.023(2) 0.020(2) 0.019(2) -0.0001(18) -0.0011(18) 0.0035(19)
C14 0.027(3) 0.018(2) 0.018(2) 0.0014(18) -0.0002(19) -0.0007(19)
C15 0.024(2) 0.017(2) 0.015(2) -0.0010(18) -0.0001(18) -0.0002(19)
C16 0.026(2) 0.014(2) 0.014(2) -0.0040(17) -0.0008(18) -0.0037(19)
C17 0.026(3) 0.021(2) 0.017(2) -0.0005(18) -0.0005(19) 0.003(2)
C18 0.025(3) 0.023(2) 0.023(2) -0.005(2) 0.0024(19) -0.001(2)
C19 0.033(3) 0.028(3) 0.020(2) -0.002(2) 0.003(2) -0.008(2)
C20 0.033(3) 0.019(2) 0.021(2) 0.0020(19) -0.002(2) 0.000(2)
C21 0.025(2) 0.014(2) 0.023(2) 0.0054(18) -0.0002(19) 0.0014(19)
C22 0.028(3) 0.024(2) 0.021(2) 0.0042(19) -0.0005(19) 0.011(2)
C23 0.030(3) 0.044(3) 0.024(3) 0.004(2) -0.001(2) 0.017(2)
C24 0.022(3) 0.041(3) 0.031(3) 0.015(2) -0.002(2) 0.010(2)
C25 0.027(3) 0.027(3) 0.033(3) 0.011(2) -0.007(2) 0.000(2)
C26 0.024(2) 0.014(2) 0.026(2) 0.0032(18) -0.0037(19) -0.0005(19)
C27 0.033(3) 0.030(3) 0.026(2) -0.004(2) -0.010(2) 0.009(2)
C28 0.046(3) 0.030(3) 0.041(3) -0.006(2) -0.018(3) -0.003(3)
C29 0.054(4) 0.047(3) 0.032(3) -0.012(3) -0.012(3) 0.018(3)
C30 0.042(3) 0.041(3) 0.031(3) -0.006(2) -0.015(2) 0.007(3)
C31 0.023(3) 0.073(3) 0.048(3) 0.021(3) 0.002(2) 0.006(2)
C32 0.048(4) 0.129(6) 0.054(3) 0.025(3) 0.008(3) -0.010(4)
C33 0.025(3) 0.048(3) 0.069(4) 0.004(3) 0.005(3) 0.006(2)
C34 0.036(3) 0.054(3) 0.083(4) 0.027(3) 0.011(3) 0.001(3)
C35 0.033(3) 0.028(3) 0.024(2) -0.002(2) -0.004(2) -0.007(2)
C36 0.056(4) 0.045(3) 0.021(3) 0.004(2) -0.004(2) -0.018(3)
C37 0.042(3) 0.039(3) 0.034(3) -0.006(2) -0.010(2) -0.003(3)
C38 0.041(3) 0.042(3) 0.035(3) -0.017(3) 0.001(2) -0.005(3)
C39 0.028(3) 0.018(2) 0.022(2) 0.0022(18) -0.0027(19) 0.004(2)
C40 0.029(3) 0.020(2) 0.024(2) 0.002(2) -0.005(2) 0.001(2)
C41 0.037(3) 0.022(2) 0.015(2) -0.0004(19) -0.004(2) 0.003(2)
C42 0.035(3) 0.018(2) 0.020(2) 0.0005(19) -0.007(2) -0.001(2)
C43 0.038(3) 0.019(2) 0.023(2) -0.001(2) -0.008(2) -0.004(2)
C44 0.032(3) 0.018(2) 0.020(2) 0.0021(19) -0.007(2) 0.004(2)
C45 0.037(3) 0.025(3) 0.028(3) -0.004(2) -0.004(2) -0.008(2)
C46 0.040(3) 0.044(3) 0.039(3) -0.003(3) -0.010(3) -0.012(3)
C47 0.049(3) 0.037(3) 0.030(3) -0.005(2) -0.011(2) -0.016(3)
C48 0.060(4) 0.022(3) 0.041(3) -0.009(2) -0.005(3) -0.010(3)
C49 0.040(3) 0.027(3) 0.026(3) 0.003(2) 0.000(2) -0.008(2)
C50 0.100(6) 0.044(4) 0.035(3) -0.004(3) 0.021(3) -0.034(4)
C51 0.048(3) 0.031(3) 0.030(3) 0.005(2) -0.004(2) -0.009(3)
C52 0.042(4) 0.054(4) 0.077(5) 0.022(3) 0.015(3) 0.001(3)
C53 0.051(3) 0.026(3) 0.017(2) -0.001(2) -0.004(2) 0.004(2)
C54 0.066(4) 0.046(3) 0.033(3) -0.011(3) 0.009(3) -0.001(3)
C55 0.072(4) 0.031(3) 0.021(3) 0.000(2) -0.018(3) 0.003(3)
C56 0.078(4) 0.027(3) 0.021(3) -0.005(2) -0.007(3) 0.001(3)
C57 0.102(5) 0.133(5) 0.076(5) -0.017(5) 0.008(4) -0.015(5)
C62 0.094(5) 0.135(5) 0.086(5) -0.008(5) 0.033(4) -0.009(5)
C60 0.099(4) 0.138(5) 0.085(4) -0.009(4) 0.022(4) -0.009(4)
C63 0.100(5) 0.144(5) 0.088(4) -0.008(4) 0.023(4) -0.013(4)
C61 0.097(4) 0.140(5) 0.088(4) -0.007(4) 0.026(4) -0.010(4)
C58 0.102(5) 0.137(5) 0.085(4) -0.016(4) 0.011(4) -0.009(4)
C59 0.102(4) 0.137(5) 0.087(4) -0.011(4) 0.019(4) -0.012(4)

loop_
_atom_type_symbol
_atom_type_description
_atom_type_scat_dispersion_real
_atom_type_scat_dispersion_imag
_atom_type_scat_source
C C 0.0033 0.0016 'International Tables Vol C Tables 4.2.6.8 and 6.1.1.4'
H H 0.0000 0.0000 'International Tables Vol C Tables 4.2.6.8 and 6.1.1.4'
P P 0.1023 0.0942 'International Tables Vol C Tables 4.2.6.8 and 6.1.1.4'

loop_
_geom_angle_atom_site_label_1
_geom_angle_atom_site_label_2
_geom_angle_atom_site_label_3
_geom_angle
C7 P1 C21 106.0(2)
C14 P2 C39 104.0(2)
C2 C1 C6 119.8(4)
C2 C1 C7 131.1(4)
C6 C1 C7 109.1(4)
C3 C2 C1 119.5(5)
C3 C2 H2 120.2
C1 C2 H2 120.2
C2 C3 C4 120.8(5)
C2 C3 H3 119.6
C4 C3 H3 119.6
C3 C4 C5 121.2(5)
C3 C4 H4 119.4
C5 C4 H4 119.4
C4 C5 C6 118.2(5)
C4 C5 H5 120.9
C6 C5 H5 120.9
C5 C6 C1 120.5(4)
C5 C6 C9 131.0(4)
C1 C6 C9 108.6(4)
C8 C7 C1 105.1(4)
C8 C7 P1 135.1(4)
C1 C7 P1 119.8(3)
C13 C8 C9 120.0(4)
C13 C8 C7 131.2(4)
C9 C8 C7 108.7(4)
C10 C9 C8 121.6(4)
C10 C9 C6 129.9(4)
C8 C9 C6 108.5(4)
C11 C10 C9 118.2(4)
C11 C10 H10 120.9
C9 C10 H10 120.9
C10 C11 C12 120.0(4)
C10 C11 C14 131.0(4)
C12 C11 C14 109.0(4)
C13 C12 C11 122.0(4)
C13 C12 C16 130.2(4)
C11 C12 C16 107.8(4)
C12 C13 C8 118.2(4)
C12 C13 H13 120.9
C8 C13 H13 120.9
C15 C14 C11 105.7(4)
C15 C14 P2 135.1(3)
C11 C14 P2 119.1(3)
C20 C15 C16 119.0(4)
C20 C15 C14 132.4(4)
C16 C15 C14 108.6(4)
C17 C16 C15 121.2(4)
C17 C16 C12 129.9(4)
C15 C16 C12 108.8(4)
C16 C17 C18 119.5(4)
C16 C17 H17 120.3
C18 C17 H17 120.3
C19 C18 C17 119.8(4)
C19 C18 H18 120.1
C17 C18 H18 120.1
C18 C19 C20 121.5(4)
C18 C19 H19 119.2
C20 C19 H19 119.2
C15 C20 C19 119.0(4)
C15 C20 H20 120.5
C19 C20 H20 120.5
C22 C21 C26 119.2(4)
C22 C21 P1 121.1(3)
C26 C21 P1 119.8(3)
C23 C22 C21 117.7(4)
C23 C22 C27 117.5(4)
C21 C22 C27 124.8(4)
C24 C23 C22 124.0(5)
C24 C23 H23 118.0
C22 C23 H23 118.0
C25 C24 C23 116.4(5)
C25 C24 C31 120.4(5)
C23 C24 C31 123.0(5)
C24 C25 C26 124.1(5)
C24 C25 H25 117.9
C26 C25 H25 117.9
C25 C26 C21 117.9(4)
C25 C26 C35 117.6(4)
C21 C26 C35 124.5(4)
C28 C27 C29 106.2(4)
C28 C27 C30 110.5(4)
C29 C27 C30 106.9(4)
C28 C27 C22 111.9(4)
C29 C27 C22 111.3(4)
C30 C27 C22 109.9(4)
C27 C28 H28A 109.5
C27 C28 H28B 109.5
H28A C28 H28B 109.5
C27 C28 H28C 109.5
H28A C28 H28C 109.5
H28B C28 H28C 109.5
C27 C29 H29A 109.5
C27 C29 H29B 109.5
H29A C29 H29B 109.5
C27 C29 H29C 109.5
H29A C29 H29C 109.5
H29B C29 H29C 109.5
C27 C30 H30A 109.5
C27 C30 H30B 109.5
H30A C30 H30B 109.5
C27 C30 H30C 109.5
H30A C30 H30C 109.5
H30B C30 H30C 109.5
C32 C31 C33 113.7(6)
C32 C31 C24 112.4(5)
C33 C31 C24 107.2(5)
C32 C31 C34 106.1(6)
C33 C31 C34 106.3(5)
C24 C31 C34 111.0(5)
C31 C32 H32A 109.5
C31 C32 H32B 109.5
H32A C32 H32B 109.5
C31 C32 H32C 109.5
H32A C32 H32C 109.5
H32B C32 H32C 109.5
C31 C33 H33A 109.5
C31 C33 H33B 109.5
H33A C33 H33B 109.5
C31 C33 H33C 109.5
H33A C33 H33C 109.5
H33B C33 H33C 109.5
C31 C34 H34A 109.5
C31 C34 H34B 109.5
H34A C34 H34B 109.5
C31 C34 H34C 109.5
H34A C34 H34C 109.5
H34B C34 H34C 109.5
C38 C35 C37 106.8(4)
C38 C35 C36 110.9(4)
C37 C35 C36 104.9(4)
C38 C35 C26 111.0(4)
C37 C35 C26 111.7(4)
C36 C35 C26 111.2(4)
C35 C36 H36A 109.5
C35 C36 H36B 109.5
H36A C36 H36B 109.5
C35 C36 H36C 109.5
H36A C36 H36C 109.5
H36B C36 H36C 109.5
C35 C37 H37A 109.5
C35 C37 H37B 109.5
H37A C37 H37B 109.5
C35 C37 H37C 109.5
H37A C37 H37C 109.5
H37B C37 H37C 109.5
C35 C38 H38A 109.5
C35 C38 H38B 109.5
H38A C38 H38B 109.5
C35 C38 H38C 109.5
H38A C38 H38C 109.5
H38B C38 H38C 109.5
C40 C39 C44 119.4(4)
C40 C39 P2 119.8(3)
C44 C39 P2 120.7(3)
C41 C40 C39 118.2(4)
C41 C40 C45 118.0(4)
C39 C40 C45 123.8(4)
C42 C41 C40 123.3(4)
C42 C41 H41 118.3
C40 C41 H41 118.3
C41 C42 C43 117.6(4)
C41 C42 C49 123.4(4)
C43 C42 C49 119.0(4)
C42 C43 C44 122.9(4)
C42 C43 H43 118.5
C44 C43 H43 118.5
C43 C44 C39 117.7(4)
C43 C44 C53 118.0(4)
C39 C44 C53 124.3(4)
C46 C45 C48 111.1(4)
C46 C45 C47 105.4(4)
C48 C45 C47 106.2(4)
C46 C45 C40 110.9(4)
C48 C45 C40 112.2(4)
C47 C45 C40 110.7(4)
C45 C46 H46A 109.5
C45 C46 H46B 109.5
H46A C46 H46B 109.5
C45 C46 H46C 109.5
H46A C46 H46C 109.5
H46B C46 H46C 109.5
C45 C47 H47A 109.5
C45 C47 H47B 109.5
H47A C47 H47B 109.5
C45 C47 H47C 109.5
H47A C47 H47C 109.5
H47B C47 H47C 109.5
C45 C48 H48A 109.5
C45 C48 H48B 109.5
H48A C48 H48B 109.5
C45 C48 H48C 109.5
H48A C48 H48C 109.5
H48B C48 H48C 109.5
C50 C49 C51 108.6(4)
C50 C49 C42 112.9(4)
C51 C49 C42 109.9(4)
C50 C49 C52 108.2(5)
C51 C49 C52 108.6(5)
C42 C49 C52 108.6(4)
C49 C50 H50A 109.5
C49 C50 H50B 109.5
H50A C50 H50B 109.5
C49 C50 H50C 109.5
H50A C50 H50C 109.5
H50B C50 H50C 109.5
C49 C51 H51A 109.5
C49 C51 H51B 109.5
H51A C51 H51B 109.5
C49 C51 H51C 109.5
H51A C51 H51C 109.5
H51B C51 H51C 109.5
C49 C52 H52A 109.5
C49 C52 H52B 109.5
H52A C52 H52B 109.5
C49 C52 H52C 109.5
H52A C52 H52C 109.5
H52B C52 H52C 109.5
C54 C53 C56 106.9(5)
C54 C53 C55 110.3(4)
C56 C53 C55 105.9(4)
C54 C53 C44 111.3(4)
C56 C53 C44 111.1(4)
C55 C53 C44 111.1(4)
C53 C54 H54A 109.5
C53 C54 H54B 109.5
H54A C54 H54B 109.5
C53 C54 H54C 109.5
H54A C54 H54C 109.5
H54B C54 H54C 109.5
C53 C55 H55A 109.5
C53 C55 H55B 109.5
H55A C55 H55B 109.5
C53 C55 H55C 109.5
H55A C55 H55C 109.5
H55B C55 H55C 109.5
C53 C56 H56A 109.5
C53 C56 H56B 109.5
H56A C56 H56B 109.5
C53 C56 H56C 109.5
H56A C56 H56C 109.5
H56B C56 H56C 109.5
C58 C57 H57A 109.5
C58 C57 H57B 109.5
H57A C57 H57B 109.5
C58 C57 H57C 109.5
H57A C57 H57C 109.5
H57B C57 H57C 109.5
C61 C62 H62A 109.5
C61 C62 H62B 109.5
H62A C62 H62B 109.5
C61 C62 H62C 109.5
H62A C62 H62C 109.5
H62B C62 H62C 109.5
C59 C60 C63 117.7(8)
C59 C60 C61 113.3(8)
C63 C60 C61 112.6(7)
C59 C60 H60 103.7
C63 C60 H60 103.7
C61 C60 H60 103.7
C60 C63 H63A 109.0
C60 C63 H63B 109.6
H63A C63 H63B 109.5
C60 C63 H63C 109.8
H63A C63 H63C 109.5
H63B C63 H63C 109.5
C62 C61 C60 113.6(8)
C62 C61 H61A 108.9
C60 C61 H61A 108.9
C62 C61 H61B 108.9
C60 C61 H61B 108.9
H61A C61 H61B 107.7
C59 C58 C57 114.0(10)
C59 C58 H58A 108.7
C57 C58 H58A 108.7
C59 C58 H58B 108.7
C57 C58 H58B 108.7
H58A C58 H58B 107.6
C58 C59 C60 119.9(8)
C58 C59 H59A 107.4
C60 C59 H59A 107.4
C58 C59 H59B 107.4
C60 C59 H59B 107.4
H59A C59 H59B 106.9

loop_
_geom_bond_atom_site_label_1
_geom_bond_atom_site_label_2
_geom_bond_distance
P1 C7 1.685(5)
P1 C21 1.852(5)
P2 C14 1.693(5)
P2 C39 1.844(5)
C1 C2 1.383(6)
C1 C6 1.409(7)
C1 C7 1.491(6)
C2 C3 1.376(7)
C2 H2 0.9300
C3 C4 1.381(7)
C3 H3 0.9300
C4 C5 1.386(7)
C4 H4 0.9300
C5 C6 1.395(7)
C5 H5 0.9300
C6 C9 1.459(6)
C7 C8 1.480(6)
C8 C13 1.391(6)
C8 C9 1.425(6)
C9 C10 1.391(6)
C10 C11 1.390(6)
C10 H10 0.9300
C11 C12 1.424(6)
C11 C14 1.481(6)
C12 C13 1.381(6)
C12 C16 1.466(6)
C13 H13 0.9300
C14 C15 1.480(6)
C15 C20 1.389(6)
C15 C16 1.419(6)
C16 C17 1.369(6)
C17 C18 1.392(6)
C17 H17 0.9300
C18 C19 1.380(6)
C18 H18 0.9300
C19 C20 1.394(7)
C19 H19 0.9300
C20 H20 0.9300
C21 C22 1.415(6)
C21 C26 1.428(6)
C22 C23 1.398(7)
C22 C27 1.568(7)
C23 C24 1.383(7)
C23 H23 0.9300
C24 C25 1.370(7)
C24 C31 1.546(7)
C25 C26 1.392(7)
C25 H25 0.9300
C26 C35 1.560(6)
C27 C28 1.524(7)
C27 C29 1.536(7)
C27 C30 1.540(7)
C28 H28A 0.9600
C28 H28B 0.9600
C28 H28C 0.9600
C29 H29A 0.9600
C29 H29B 0.9600
C29 H29C 0.9600
C30 H30A 0.9600
C30 H30B 0.9600
C30 H30C 0.9600
C31 C32 1.490(8)
C31 C33 1.531(8)
C31 C34 1.579(9)
C32 H32A 0.9600
C32 H32B 0.9600
C32 H32C 0.9600
C33 H33A 0.9600
C33 H33B 0.9600
C33 H33C 0.9600
C34 H34A 0.9600
C34 H34B 0.9600
C34 H34C 0.9600
C35 C38 1.524(7)
C35 C37 1.543(7)
C35 C36 1.543(7)
C36 H36A 0.9600
C36 H36B 0.9600
C36 H36C 0.9600
C37 H37A 0.9600
C37 H37B 0.9600
C37 H37C 0.9600
C38 H38A 0.9600
C38 H38B 0.9600
C38 H38C 0.9600
C39 C40 1.421(6)
C39 C44 1.429(6)
C40 C41 1.386(7)
C40 C45 1.564(6)
C41 C42 1.374(6)
C41 H41 0.9300
C42 C43 1.389(6)
C42 C49 1.545(7)
C43 C44 1.393(7)
C43 H43 0.9300
C44 C53 1.555(6)
C45 C46 1.528(7)
C45 C48 1.534(7)
C45 C47 1.546(7)
C46 H46A 0.9600
C46 H46B 0.9600
C46 H46C 0.9600
C47 H47A 0.9600
C47 H47B 0.9600
C47 H47C 0.9600
C48 H48A 0.9600
C48 H48B 0.9600
C48 H48C 0.9600
C49 C50 1.515(7)
C49 C51 1.527(7)
C49 C52 1.551(8)
C50 H50A 0.9600
C50 H50B 0.9600
C50 H50C 0.9600
C51 H51A 0.9600
C51 H51B 0.9600
C51 H51C 0.9600
C52 H52A 0.9600
C52 H52B 0.9600
C52 H52C 0.9600
C53 C54 1.527(8)
C53 C56 1.542(7)
C53 C55 1.545(7)
C54 H54A 0.9600
C54 H54B 0.9600
C54 H54C 0.9600
C55 H55A 0.9600
C55 H55B 0.9600
C55 H55C 0.9600
C56 H56A 0.9600
C56 H56B 0.9600
C56 H56C 0.9600
C57 C58 1.499(8)
C57 H57A 0.9600
C57 H57B 0.9600
C57 H57C 0.9600
C62 C61 1.500(8)
C62 H62A 0.9600
C62 H62B 0.9600
C62 H62C 0.9600
C60 C59 1.506(8)
C60 C63 1.531(9)
C60 C61 1.547(8)
C60 H60 0.9800
C63 H63A 0.9600
C63 H63B 0.9600
C63 H63C 0.9600
C61 H61A 0.9700
C61 H61B 0.9700
C58 C59 1.491(8)
C58 H58A 0.9700
C58 H58B 0.9700
C59 H59A 0.9700
C59 H59B 0.9700

loop_
_geom_torsion_atom_site_label_1
_geom_torsion_atom_site_label_2
_geom_torsion_atom_site_label_3
_geom_torsion_atom_site_label_4
_geom_torsion
C6 C1 C2 C3 -0.9(7)
C7 C1 C2 C3 177.5(5)
C1 C2 C3 C4 0.1(7)
C2 C3 C4 C5 0.7(8)
C3 C4 C5 C6 -0.7(7)
C4 C5 C6 C1 -0.1(7)
C4 C5 C6 C9 -178.8(5)
C2 C1 C6 C5 0.9(7)
C7 C1 C6 C5 -177.9(4)
C2 C1 C6 C9 179.9(4)
C7 C1 C6 C9 1.1(5)
C2 C1 C7 C8 -178.6(5)
C6 C1 C7 C8 0.0(5)
C2 C1 C7 P1 1.0(7)
C6 C1 C7 P1 179.5(3)
C21 P1 C7 C8 1.6(5)
C21 P1 C7 C1 -177.7(3)
C1 C7 C8 C13 179.0(4)
P1 C7 C8 C13 -0.4(8)
C1 C7 C8 C9 -1.2(5)
P1 C7 C8 C9 179.4(4)
C13 C8 C9 C10 2.0(6)
C7 C8 C9 C10 -177.9(4)
C13 C8 C9 C6 -178.3(4)
C7 C8 C9 C6 1.9(5)
C5 C6 C9 C10 -3.3(8)
C1 C6 C9 C10 177.8(4)
C5 C6 C9 C8 177.0(5)
C1 C6 C9 C8 -1.9(5)
C8 C9 C10 C11 -1.4(6)
C6 C9 C10 C11 179.0(4)
C9 C10 C11 C12 0.1(6)
C9 C10 C11 C14 178.8(4)
C10 C11 C12 C13 0.6(6)
C14 C11 C12 C13 -178.4(4)
C10 C11 C12 C16 -179.8(4)
C14 C11 C12 C16 1.2(5)
C11 C12 C13 C8 0.0(6)
C16 C12 C13 C8 -179.5(4)
C9 C8 C13 C12 -1.2(6)
C7 C8 C13 C12 178.6(4)
C10 C11 C14 C15 -179.5(4)
C12 C11 C14 C15 -0.6(5)
C10 C11 C14 P2 -1.1(7)
C12 C11 C14 P2 177.7(3)
C39 P2 C14 C15 5.1(5)
C39 P2 C14 C11 -172.6(3)
C11 C14 C15 C20 -177.5(4)
P2 C14 C15 C20 4.5(8)
C11 C14 C15 C16 -0.2(5)
P2 C14 C15 C16 -178.1(4)
C20 C15 C16 C17 -0.2(6)
C14 C15 C16 C17 -178.0(4)
C20 C15 C16 C12 178.7(4)
C14 C15 C16 C12 0.9(5)
C13 C12 C16 C17 -3.0(8)
C11 C12 C16 C17 177.5(4)
C13 C12 C16 C15 178.2(4)
C11 C12 C16 C15 -1.3(5)
C15 C16 C17 C18 1.2(6)
C12 C16 C17 C18 -177.4(4)
C16 C17 C18 C19 -0.8(6)
C17 C18 C19 C20 -0.6(7)
C16 C15 C20 C19 -1.1(6)
C14 C15 C20 C19 176.0(4)
C18 C19 C20 C15 1.5(7)
C7 P1 C21 C22 -89.0(4)
C7 P1 C21 C26 89.8(4)
C26 C21 C22 C23 -9.4(6)
P1 C21 C22 C23 169.4(3)
C26 C21 C22 C27 171.7(4)
P1 C21 C22 C27 -9.5(6)
C21 C22 C23 C24 3.2(7)
C27 C22 C23 C24 -177.8(4)
C22 C23 C24 C25 3.1(7)
C22 C23 C24 C31 178.7(5)
C23 C24 C25 C26 -3.3(7)
C31 C24 C25 C26 -179.0(5)
C24 C25 C26 C21 -2.9(7)
C24 C25 C26 C35 177.6(4)
C22 C21 C26 C25 9.3(6)
P1 C21 C26 C25 -169.5(3)
C22 C21 C26 C35 -171.2(4)
P1 C21 C26 C35 10.0(6)
C23 C22 C27 C28 136.7(5)
C21 C22 C27 C28 -44.4(6)
C23 C22 C27 C29 18.0(6)
C21 C22 C27 C29 -163.1(4)
C23 C22 C27 C30 -100.1(5)
C21 C22 C27 C30 78.7(6)
C25 C24 C31 C32 -159.0(6)
C23 C24 C31 C32 25.6(8)
C25 C24 C31 C33 75.4(7)
C23 C24 C31 C33 -100.0(6)
C25 C24 C31 C34 -40.4(6)
C23 C24 C31 C34 144.3(5)
C25 C26 C35 C38 104.5(5)
C21 C26 C35 C38 -75.0(5)
C25 C26 C35 C37 -14.6(6)
C21 C26 C35 C37 165.9(4)
C25 C26 C35 C36 -131.4(5)
C21 C26 C35 C36 49.1(6)
C14 P2 C39 C40 84.1(4)
C14 P2 C39 C44 -91.4(4)
C44 C39 C40 C41 9.9(7)
P2 C39 C40 C41 -165.6(4)
C44 C39 C40 C45 -169.5(4)
P2 C39 C40 C45 14.9(6)
C39 C40 C41 C42 -4.3(7)
C45 C40 C41 C42 175.1(4)
C40 C41 C42 C43 -2.6(7)
C40 C41 C42 C49 178.2(5)
C41 C42 C43 C44 4.1(7)
C49 C42 C43 C44 -176.8(4)
C42 C43 C44 C39 1.5(7)
C42 C43 C44 C53 -179.4(4)
C40 C39 C44 C43 -8.6(6)
P2 C39 C44 C43 167.0(4)
C40 C39 C44 C53 172.4(4)
P2 C39 C44 C53 -12.0(6)
C41 C40 C45 C46 -131.3(5)
C39 C40 C45 C46 48.1(6)
C41 C40 C45 C48 103.8(5)
C39 C40 C45 C48 -76.8(6)
C41 C40 C45 C47 -14.7(6)
C39 C40 C45 C47 164.7(5)
C41 C42 C49 C50 5.1(7)
C43 C42 C49 C50 -174.0(5)
C41 C42 C49 C51 126.5(5)
C43 C42 C49 C51 -52.6(6)
C41 C42 C49 C52 -114.9(5)
C43 C42 C49 C52 66.0(6)
C43 C44 C53 C54 132.3(5)
C39 C44 C53 C54 -48.7(6)
C43 C44 C53 C56 13.2(6)
C39 C44 C53 C56 -167.8(5)
C43 C44 C53 C55 -104.4(5)
C39 C44 C53 C55 74.6(6)
C59 C60 C61 C62 -176.7(14)
C63 C60 C61 C62 46.5(19)
C57 C58 C59 C60 -68(2)
C63 C60 C59 C58 -56.7(19)
C61 C60 C59 C58 168.9(14)
